data_1504017
loop_
_publ_author_name
'Zhang, Hongyu'
'Karasawa, Takashi'
'Yamada, Hiroshi'
'Wakamiya, Atsushi'
'Yamaguchi, Shigehiro'

_publ_section_title
;
 Intramolecular reductive double cyclization of
 o,o'-bis(arylcarbonyl)diphenylacetylenes: synthesis of ladder
 pi-conjugated skeletons.
;
_journal_issue 14
_journal_name_full 'Organic letters'
_journal_page_first 3076
_journal_page_last 3079
_journal_paper_doi 10.1021/ol901148p
_journal_volume 11
_journal_year 2009
_chemical_formula_sum 'C28 H20 O2'
_chemical_formula_weight 388.44
_chemical_melting_point 519
_chemical_name_systematic
; 
 ? 
;
_space_group_IT_number 4
_symmetry_cell_setting monoclinic
_symmetry_space_group_name_Hall 'P 2yb'
_symmetry_space_group_name_H-M 'P 1 21 1'
_atom_sites_solution_hydrogens geom
_atom_sites_solution_primary direct
_atom_sites_solution_secondary difmap
_audit_creation_method SHELXL-97
_cell_angle_alpha 90.0000(10)
_cell_angle_beta 95.4352(10)
_cell_angle_gamma 90.0000(10)
_cell_formula_units_Z 2
_cell_length_a 8.940(2)
_cell_length_b 10.890(3)
_cell_length_c 10.079(3)
_cell_measurement_reflns_used 3528
_cell_measurement_temperature 100(2)
_cell_measurement_theta_max 31.5050
_cell_measurement_theta_min 2.7599
_cell_volume 976.8(5)
_computing_molecular_graphics 'ORTEP 3 for windows'
_computing_structure_refinement 'SHELXL-97 (Sheldrick, 1997)'
_computing_structure_solution 'SHELXS-97 (Sheldrick, 1990)'
_diffrn_ambient_temperature 100(2)
_diffrn_measured_fraction_theta_full 0.999
_diffrn_measured_fraction_theta_max 0.999
_diffrn_measurement_device_type
;
Saturn70 CCD (4x4 bin mode) with MicroMax-007
;
_diffrn_radiation_monochromator graphite
_diffrn_radiation_source 'fine-focus sealed tube'
_diffrn_radiation_type MoK\a
_diffrn_radiation_wavelength 0.71070
_diffrn_reflns_av_R_equivalents 0.0270
_diffrn_reflns_av_sigmaI/netI 0.0435
_diffrn_reflns_limit_h_max 10
_diffrn_reflns_limit_h_min -10
_diffrn_reflns_limit_k_max 12
_diffrn_reflns_limit_k_min -12
_diffrn_reflns_limit_l_max 11
_diffrn_reflns_limit_l_min -9
_diffrn_reflns_number 6580
_diffrn_reflns_theta_full 25.00
_diffrn_reflns_theta_max 25.00
_diffrn_reflns_theta_min 2.76
_exptl_absorpt_coefficient_mu 0.082
_exptl_absorpt_correction_T_max 0.9919
_exptl_absorpt_correction_T_min 0.9798
_exptl_absorpt_correction_type multi-scan
_exptl_absorpt_process_details 'Jacobson, R. (1998) Private communication'
_exptl_crystal_colour colorless
_exptl_crystal_density_diffrn 1.321
_exptl_crystal_density_method 'not measured'
_exptl_crystal_description block
_exptl_crystal_F_000 408
_exptl_crystal_size_max 0.25
_exptl_crystal_size_mid 0.10
_exptl_crystal_size_min 0.10
_refine_diff_density_max 0.136
_refine_diff_density_min -0.204
_refine_diff_density_rms 0.042
_refine_ls_abs_structure_details 'Flack H D (1983), Acta Cryst. A39, 876-881'
_refine_ls_abs_structure_Flack 0.00
_refine_ls_extinction_coef none
_refine_ls_extinction_method none
_refine_ls_goodness_of_fit_ref 1.022
_refine_ls_hydrogen_treatment none
_refine_ls_matrix_type full
_refine_ls_number_parameters 331
_refine_ls_number_reflns 3428
_refine_ls_number_restraints 1
_refine_ls_restrained_S_all 1.022
_refine_ls_R_factor_all 0.0407
_refine_ls_R_factor_gt 0.0359
_refine_ls_shift/su_max 0.001
_refine_ls_shift/su_mean 0.000
_refine_ls_structure_factor_coef Fsqd
_refine_ls_weighting_details 'calc w=1/[\s^2^(Fo^2^)+(0.0461P)^2^+0.0000P] where P=(Fo^2^+2Fc^2^)/3'
_refine_ls_weighting_scheme calc
_refine_ls_wR_factor_gt 0.0779
_refine_ls_wR_factor_ref 0.0804
_reflns_number_gt 3059
_reflns_number_total 3428
_reflns_threshold_expression >2sigma(I)
_cod_data_source_file ol901148p_si_002.cif
_cod_data_source_block cis2b
_cod_original_sg_symbol_H-M P21
_cod_database_code 1504017

loop_
_symmetry_equiv_pos_as_xyz
'x, y, z'
'-x, y+1/2, -z'

loop_
_atom_site_label
_atom_site_type_symbol
_atom_site_fract_x
_atom_site_fract_y
_atom_site_fract_z
_atom_site_U_iso_or_equiv
_atom_site_adp_type
_atom_site_occupancy
_atom_site_symmetry_multiplicity
_atom_site_calc_flag
C1 C 0.7856(2) 0.24446(19) -0.05776(19) 0.0191(4) Uani 1 1 d
H1 H 0.732(2) 0.310(2) -0.107(2) 0.023 Uiso 1 1 d
C2 C 0.9343(2) 0.21855(18) -0.0811(2) 0.0212(5) Uani 1 1 d
H2 H 0.982(2) 0.261(2) -0.148(2) 0.025 Uiso 1 1 d
C3 C 1.0134(2) 0.12536(17) -0.0130(2) 0.0197(4) Uani 1 1 d
H3 H 1.120(3) 0.1080(18) -0.030(2) 0.023 Uiso 1 1 d
C4 C 0.9464(2) 0.05367(19) 0.08027(19) 0.0174(4) Uani 1 1 d
H4 H 1.006(2) -0.0157(19) 0.1278(19) 0.021 Uiso 1 1 d
C5 C 0.7988(2) 0.07774(17) 0.10311(18) 0.0148(4) Uani 1 1 d
C6 C 0.7188(2) 0.17383(17) 0.03412(18) 0.0152(4) Uani 1 1 d
C7 C 0.5580(2) 0.18059(18) 0.07445(18) 0.0159(4) Uani 1 1 d
C8 C 0.5599(2) 0.07406(17) 0.17111(18) 0.0144(4) Uani 1 1 d
C9 C 0.6940(2) 0.01855(16) 0.18663(17) 0.0141(4) Uani 1 1 d
C10 C 0.6955(2) -0.08858(17) 0.28346(18) 0.0141(4) Uani 1 1 d
C11 C 0.5307(2) -0.08521(17) 0.31643(18) 0.0148(4) Uani 1 1 d
C12 C 0.4530(2) 0.01384(17) 0.25202(17) 0.0153(4) Uani 1 1 d
C13 C 0.3041(2) 0.03712(19) 0.27103(19) 0.0186(4) Uani 1 1 d
H5 H 0.254(2) 0.108(2) 0.228(2) 0.023 Uiso 1 1 d
C14 C 0.2320(2) -0.04229(19) 0.35354(19) 0.0195(5) Uani 1 1 d
H6 H 0.125(2) -0.0284(19) 0.371(2) 0.023 Uiso 1 1 d
C15 C 0.3082(2) -0.14085(19) 0.41584(19) 0.0197(4) Uani 1 1 d
H7 H 0.256(2) -0.1962(19) 0.476(2) 0.023 Uiso 1 1 d
C16 C 0.4594(2) -0.16226(18) 0.39966(18) 0.0169(4) Uani 1 1 d
H8 H 0.515(2) -0.231(2) 0.4482(19) 0.020 Uiso 1 1 d
O1 O 0.44734(15) 0.16417(12) -0.03772(13) 0.0180(3) Uani 1 1 d
H19 H 0.470(3) 0.104(2) -0.085(2) 0.027 Uiso 1 1 d
C17 C 0.5195(2) 0.30061(18) 0.14107(18) 0.0165(4) Uani 1 1 d
C18 C 0.3731(2) 0.34505(18) 0.12877(18) 0.0180(4) Uani 1 1 d
H9 H 0.295(2) 0.3039(19) 0.071(2) 0.021 Uiso 1 1 d
C19 C 0.3365(2) 0.45019(18) 0.1964(2) 0.0213(4) Uani 1 1 d
H10 H 0.229(2) 0.480(2) 0.182(2) 0.026 Uiso 1 1 d
C20 C 0.4457(2) 0.51212(19) 0.27724(19) 0.0229(5) Uani 1 1 d
H11 H 0.417(3) 0.584(2) 0.323(2) 0.027 Uiso 1 1 d
C21 C 0.5923(2) 0.47037(18) 0.28825(19) 0.0231(5) Uani 1 1 d
H12 H 0.676(2) 0.514(2) 0.345(2) 0.027 Uiso 1 1 d
C22 C 0.6296(2) 0.36494(18) 0.22056(19) 0.0202(5) Uani 1 1 d
H13 H 0.733(3) 0.334(2) 0.229(2) 0.024 Uiso 1 1 d
O2 O 0.73669(15) -0.20250(12) 0.22664(13) 0.0175(3) Uani 1 1 d
H20 H 0.664(2) -0.224(2) 0.164(2) 0.026 Uiso 1 1 d
C23 C 0.8004(2) -0.07035(18) 0.41029(19) 0.0154(4) Uani 1 1 d
C24 C 0.8337(2) 0.04687(18) 0.45961(18) 0.0175(4) Uani 1 1 d
H14 H 0.790(2) 0.120(2) 0.410(2) 0.021 Uiso 1 1 d
C25 C 0.9246(2) 0.06262(19) 0.57826(19) 0.0203(4) Uani 1 1 d
H15 H 0.941(2) 0.143(2) 0.612(2) 0.024 Uiso 1 1 d
C26 C 0.9841(2) -0.03826(19) 0.64819(19) 0.0207(5) Uani 1 1 d
H16 H 1.051(2) -0.0240(19) 0.734(2) 0.024 Uiso 1 1 d
C27 C 0.9490(2) -0.1555(2) 0.6008(2) 0.0227(5) Uani 1 1 d
H17 H 0.996(2) -0.224(2) 0.653(2) 0.028 Uiso 1 1 d
C28 C 0.8578(2) -0.17086(19) 0.48264(19) 0.0187(4) Uani 1 1 d
H18 H 0.833(2) -0.258(2) 0.4499(19) 0.022 Uiso 1 1 d

loop_
_atom_site_aniso_label
_atom_site_aniso_U_11
_atom_site_aniso_U_22
_atom_site_aniso_U_33
_atom_site_aniso_U_23
_atom_site_aniso_U_13
_atom_site_aniso_U_12
C1 0.0224(11) 0.0173(10) 0.0176(10) -0.0002(9) 0.0019(8) -0.0016(9)
C2 0.0236(11) 0.0195(11) 0.0213(11) -0.0014(9) 0.0072(8) -0.0060(9)
C3 0.0160(11) 0.0195(11) 0.0235(11) -0.0049(9) 0.0022(8) -0.0015(9)
C4 0.0148(10) 0.0177(10) 0.0195(10) -0.0031(9) 0.0004(8) -0.0006(9)
C5 0.0164(10) 0.0149(10) 0.0128(9) -0.0040(8) 0.0003(7) -0.0028(8)
C6 0.0153(10) 0.0157(10) 0.0145(9) -0.0009(8) 0.0009(8) -0.0007(8)
C7 0.0144(10) 0.0183(10) 0.0146(9) 0.0033(8) -0.0004(7) 0.0007(8)
C8 0.0147(10) 0.0154(10) 0.0129(9) -0.0029(8) 0.0007(7) -0.0013(8)
C9 0.0163(10) 0.0122(10) 0.0135(9) -0.0016(8) -0.0001(7) -0.0009(8)
C10 0.0136(10) 0.0128(9) 0.0160(10) -0.0017(8) 0.0023(7) 0.0007(8)
C11 0.0147(10) 0.0143(9) 0.0150(10) -0.0044(8) -0.0003(8) -0.0006(8)
C12 0.0152(10) 0.0169(10) 0.0134(9) -0.0032(8) 0.0000(7) -0.0038(8)
C13 0.0171(10) 0.0210(11) 0.0177(10) -0.0008(9) 0.0011(8) 0.0000(9)
C14 0.0145(10) 0.0258(12) 0.0186(10) -0.0028(9) 0.0038(8) -0.0018(9)
C15 0.0215(11) 0.0203(10) 0.0176(10) -0.0006(9) 0.0044(8) -0.0054(9)
C16 0.0170(10) 0.0161(10) 0.0174(10) -0.0012(8) 0.0001(8) -0.0010(8)
O1 0.0205(8) 0.0164(7) 0.0161(7) -0.0031(6) -0.0032(6) 0.0023(6)
C17 0.0182(10) 0.0163(9) 0.0153(10) 0.0030(8) 0.0026(8) 0.0012(8)
C18 0.0199(11) 0.0182(10) 0.0163(10) 0.0034(8) 0.0042(8) 0.0012(9)
C19 0.0246(11) 0.0175(10) 0.0231(11) 0.0036(9) 0.0094(9) 0.0035(9)
C20 0.0351(13) 0.0163(10) 0.0184(10) 0.0010(9) 0.0087(9) 0.0035(9)
C21 0.0332(12) 0.0188(11) 0.0168(10) -0.0001(8) 0.0003(9) -0.0035(9)
C22 0.0220(12) 0.0183(10) 0.0195(10) 0.0020(9) -0.0018(8) 0.0018(9)
O2 0.0171(7) 0.0154(7) 0.0196(7) -0.0044(6) -0.0004(5) 0.0021(6)
C23 0.0120(9) 0.0186(10) 0.0160(9) -0.0005(8) 0.0035(7) -0.0005(8)
C24 0.0187(10) 0.0178(10) 0.0161(9) -0.0001(9) 0.0027(8) -0.0014(9)
C25 0.0198(11) 0.0203(11) 0.0211(10) -0.0033(9) 0.0034(8) -0.0031(9)
C26 0.0150(10) 0.0325(12) 0.0147(10) -0.0030(9) 0.0019(8) 0.0009(9)
C27 0.0203(11) 0.0269(11) 0.0205(11) 0.0021(9) 0.0002(8) 0.0061(10)
C28 0.0169(10) 0.0183(11) 0.0208(10) 0.0002(9) 0.0009(8) 0.0023(8)

loop_
_atom_type_symbol
_atom_type_description
_atom_type_scat_dispersion_real
_atom_type_scat_dispersion_imag
_atom_type_scat_source
C C 0.0033 0.0016 'International Tables Vol C Tables 4.2.6.8 and 6.1.1.4'
H H 0.0000 0.0000 'International Tables Vol C Tables 4.2.6.8 and 6.1.1.4'
O O 0.0106 0.0060 'International Tables Vol C Tables 4.2.6.8 and 6.1.1.4'

loop_
_geom_angle_atom_site_label_1
_geom_angle_atom_site_label_2
_geom_angle_atom_site_label_3
_geom_angle
C6 C1 C2 118.53(18)
C3 C2 C1 120.91(19)
C2 C3 C4 120.79(19)
C5 C4 C3 118.75(18)
C4 C5 C6 120.24(18)
C4 C5 C9 133.00(18)
C6 C5 C9 106.71(16)
C1 C6 C5 120.77(18)
C1 C6 C7 128.80(17)
C5 C6 C7 110.41(16)
O1 C7 C8 112.01(15)
O1 C7 C17 106.57(15)
C8 C7 C17 111.29(15)
O1 C7 C6 112.18(15)
C8 C7 C6 100.37(15)
C17 C7 C6 114.52(16)
C9 C8 C12 110.88(16)
C9 C8 C7 112.13(16)
C12 C8 C7 136.99(17)
C8 C9 C5 110.36(16)
C8 C9 C10 112.02(16)
C5 C9 C10 137.62(17)
O2 C10 C9 113.32(14)
O2 C10 C23 106.73(15)
C9 C10 C23 113.93(16)
O2 C10 C11 113.25(15)
C9 C10 C11 99.77(15)
C23 C10 C11 109.90(15)
C16 C11 C12 120.54(17)
C16 C11 C10 128.40(17)
C12 C11 C10 111.03(17)
C13 C12 C11 120.99(18)
C13 C12 C8 132.78(18)
C11 C12 C8 106.23(16)
C12 C13 C14 118.15(18)
C15 C14 C13 120.84(19)
C14 C15 C16 120.98(19)
C11 C16 C15 118.45(18)
C18 C17 C22 118.87(18)
C18 C17 C7 120.63(17)
C22 C17 C7 120.43(17)
C19 C18 C17 120.51(19)
C20 C19 C18 120.3(2)
C21 C20 C19 119.82(19)
C20 C21 C22 120.1(2)
C21 C22 C17 120.40(19)
C28 C23 C24 118.69(18)
C28 C23 C10 120.37(17)
C24 C23 C10 120.84(17)
C25 C24 C23 120.52(18)
C26 C25 C24 120.33(19)
C25 C26 C27 119.41(18)
C28 C27 C26 120.07(19)
C23 C28 C27 120.94(19)

loop_
_geom_bond_atom_site_label_1
_geom_bond_atom_site_label_2
_geom_bond_distance
C1 C6 1.382(3)
C1 C2 1.400(3)
C2 C3 1.382(3)
C3 C4 1.399(3)
C4 C5 1.386(3)
C5 C6 1.413(3)
C5 C9 1.466(3)
C6 C7 1.532(3)
C7 O1 1.441(2)
C7 C8 1.514(3)
C7 C17 1.524(3)
C8 C9 1.339(2)
C8 C12 1.468(3)
C9 C10 1.520(3)
C10 O2 1.429(2)
C10 C23 1.525(3)
C10 C11 1.541(3)
C11 C16 1.384(3)
C11 C12 1.408(3)
C12 C13 1.386(3)
C13 C14 1.399(3)
C14 C15 1.389(3)
C15 C16 1.396(3)
C17 C18 1.390(3)
C17 C22 1.397(3)
C18 C19 1.387(3)
C19 C20 1.387(3)
C20 C21 1.382(3)
C21 C22 1.392(3)
C23 C28 1.387(3)
C23 C24 1.392(3)
C24 C25 1.391(3)
C25 C26 1.384(3)
C26 C27 1.389(3)
C27 C28 1.388(3)

loop_
_geom_torsion_atom_site_label_1
_geom_torsion_atom_site_label_2
_geom_torsion_atom_site_label_3
_geom_torsion_atom_site_label_4
_geom_torsion
C6 C1 C2 C3 -0.7(3)
C1 C2 C3 C4 0.6(3)
C2 C3 C4 C5 0.0(3)
C3 C4 C5 C6 -0.6(3)
C3 C4 C5 C9 176.56(18)
C2 C1 C6 C5 0.1(3)
C2 C1 C6 C7 -177.99(18)
C4 C5 C6 C1 0.6(3)
C9 C5 C6 C1 -177.29(16)
C4 C5 C6 C7 178.98(17)
C9 C5 C6 C7 1.1(2)
C1 C6 C7 O1 57.7(3)
C5 C6 C7 O1 -120.49(16)
C1 C6 C7 C8 176.83(18)
C5 C6 C7 C8 -1.41(19)
C1 C6 C7 C17 -63.9(3)
C5 C6 C7 C17 117.88(17)
O1 C7 C8 C9 120.45(17)
C17 C7 C8 C9 -120.37(17)
C6 C7 C8 C9 1.24(19)
O1 C7 C8 C12 -58.7(3)
C17 C7 C8 C12 60.5(3)
C6 C7 C8 C12 -177.9(2)
C12 C8 C9 C5 178.73(15)
C7 C8 C9 C5 -0.7(2)
C12 C8 C9 C10 -0.5(2)
C7 C8 C9 C10 -179.85(15)
C4 C5 C9 C8 -177.77(19)
C6 C5 C9 C8 -0.3(2)
C4 C5 C9 C10 1.1(4)
C6 C5 C9 C10 178.59(19)
C8 C9 C10 O2 122.58(17)
C5 C9 C10 O2 -56.3(3)
C8 C9 C10 C23 -115.12(18)
C5 C9 C10 C23 66.0(3)
C8 C9 C10 C11 1.90(19)
C5 C9 C10 C11 -176.99(19)
O2 C10 C11 C16 58.4(2)
C9 C10 C11 C16 179.11(18)
C23 C10 C11 C16 -60.9(2)
O2 C10 C11 C12 -123.49(16)
C9 C10 C11 C12 -2.74(19)
C23 C10 C11 C12 117.26(17)
C16 C11 C12 C13 0.5(3)
C10 C11 C12 C13 -177.83(17)
C16 C11 C12 C8 -179.07(16)
C10 C11 C12 C8 2.62(19)
C9 C8 C12 C13 179.16(19)
C7 C8 C12 C13 -1.7(4)
C9 C8 C12 C11 -1.4(2)
C7 C8 C12 C11 177.80(19)
C11 C12 C13 C14 -1.5(3)
C8 C12 C13 C14 177.92(18)
C12 C13 C14 C15 0.7(3)
C13 C14 C15 C16 1.1(3)
C12 C11 C16 C15 1.3(3)
C10 C11 C16 C15 179.28(17)
C14 C15 C16 C11 -2.1(3)
O1 C7 C17 C18 25.8(2)
C8 C7 C17 C18 -96.6(2)
C6 C7 C17 C18 150.42(17)
O1 C7 C17 C22 -157.15(16)
C8 C7 C17 C22 80.5(2)
C6 C7 C17 C22 -32.5(2)
C22 C17 C18 C19 -1.2(3)
C7 C17 C18 C19 175.90(17)
C17 C18 C19 C20 -0.1(3)
C18 C19 C20 C21 1.4(3)
C19 C20 C21 C22 -1.3(3)
C20 C21 C22 C17 0.0(3)
C18 C17 C22 C21 1.3(3)
C7 C17 C22 C21 -175.88(17)
O2 C10 C23 C28 -29.8(2)
C9 C10 C23 C28 -155.69(17)
C11 C10 C23 C28 93.3(2)
O2 C10 C23 C24 153.70(17)
C9 C10 C23 C24 27.8(3)
C11 C10 C23 C24 -83.1(2)
C28 C23 C24 C25 0.9(3)
C10 C23 C24 C25 177.38(17)
C23 C24 C25 C26 0.6(3)
C24 C25 C26 C27 -1.8(3)
C25 C26 C27 C28 1.5(3)
C24 C23 C28 C27 -1.1(3)
C10 C23 C28 C27 -177.66(19)
C26 C27 C28 C23 -0.1(3)
